data_4516395
loop_
_publ_author_name
'Li, Ping'
'Hwang, Jungwun'
'Maier, Josef M.'
'Zhao, Chen'
'Kaborda, Darya V.'
'Smith, Mark D.'
'Pellechia, Perry J.'
'Shimizu, Ken D.'

_publ_section_title
;
 Correlation between Solid-State and Solution Conformational Ratios in a
 Series of N-(o-Tolyl)Succinimide Molecular Rotors
;
_journal_issue 8
_journal_name_full 'Crystal Growth &amp; Design'
_journal_page_first 3561
_journal_paper_doi 10.1021/acs.cgd.5b00906
_journal_volume 15
_journal_year 2015
_chemical_formula_moiety 'C21 H17 N O4'
_chemical_formula_sum 'C21 H17 N O4'
_chemical_formula_weight 347.36
_space_group_crystal_system monoclinic
_space_group_IT_number 14
_space_group_name_Hall '-P 2yn'
_space_group_name_H-M_alt 'P 1 21/n 1'
_atom_sites_solution_hydrogens mixed
_atom_sites_solution_primary direct
_audit_creation_date 2014-10-09
_audit_creation_method
;
Olex2 1.2
(compiled 2014.09.19 svn.r3010 for OlexSys, GUI svn.r4874)
;
_cell_angle_alpha 90
_cell_angle_beta 92.807(2)
_cell_angle_gamma 90
_cell_formula_units_Z 4
_cell_length_a 12.1430(9)
_cell_length_b 7.6745(5)
_cell_length_c 17.9084(13)
_cell_measurement_reflns_used 9586
_cell_measurement_temperature 100(2)
_cell_measurement_theta_max 27.474
_cell_measurement_theta_min 2.888
_cell_volume 1666.9(2)
_computing_cell_refinement 'SAINT v6.45A (Bruker, 2003)'
_computing_data_collection 'SMART v5.631 (Bruker, 2003)'
_computing_data_reduction 'SAINT v6.45A (Bruker, 2003)'
_computing_molecular_graphics 'Olex2 (Dolomanov et al., 2009)'
_computing_publication_material 'Olex2 (Dolomanov et al., 2009)'
_computing_structure_refinement 'ShelXL (Sheldrick, 2008)'
_computing_structure_solution 'ShelXT (Sheldrick, 2008)'
_diffrn_ambient_temperature 100(2)
_diffrn_measured_fraction_theta_full 0.998
_diffrn_measured_fraction_theta_max 0.998
_diffrn_measurement_device_type 'CCD area detector'
_diffrn_measurement_method 'phi and omega scans'
_diffrn_radiation_monochromator graphite
_diffrn_radiation_type MoK\a
_diffrn_radiation_wavelength 0.71073
_diffrn_reflns_av_R_equivalents 0.0403
_diffrn_reflns_av_unetI/netI 0.0301
_diffrn_reflns_Laue_measured_fraction_full 0.998
_diffrn_reflns_Laue_measured_fraction_max 0.998
_diffrn_reflns_limit_h_max 15
_diffrn_reflns_limit_h_min -15
_diffrn_reflns_limit_k_max 9
_diffrn_reflns_limit_k_min -9
_diffrn_reflns_limit_l_max 22
_diffrn_reflns_limit_l_min -23
_diffrn_reflns_number 19217
_diffrn_reflns_point_group_measured_fraction_full 0.998
_diffrn_reflns_point_group_measured_fraction_max 0.998
_diffrn_reflns_theta_full 27.500
_diffrn_reflns_theta_max 27.495
_diffrn_reflns_theta_min 1.982
_diffrn_source_current 35.0
_diffrn_source_power 1.575
_diffrn_source_voltage 45.0
_exptl_absorpt_coefficient_mu 0.096
_exptl_absorpt_correction_T_max 1
_exptl_absorpt_correction_T_min 0.783458
_exptl_absorpt_correction_type multi-scan
_exptl_absorpt_process_details
;
SADABS v.2.10 (Bruker,2003) was used for absorption correction.
R(int) was 0.0926 before and 0.0348 after correction.
The Ratio of minimum to maximum transmission is 0.7835.
The \l/2 correction factor is 0.0015.
;
_exptl_crystal_colour colorless
_exptl_crystal_density_diffrn 1.384
_exptl_crystal_description plate
_exptl_crystal_F_000 728
_exptl_crystal_size_max 0.45
_exptl_crystal_size_mid 0.4
_exptl_crystal_size_min 0.1
_refine_diff_density_max 0.319
_refine_diff_density_min -0.310
_refine_diff_density_rms 0.046
_refine_ls_extinction_method none
_refine_ls_goodness_of_fit_ref 1.032
_refine_ls_hydrogen_treatment mixed
_refine_ls_matrix_type full
_refine_ls_number_parameters 251
_refine_ls_number_reflns 3822
_refine_ls_number_restraints 1
_refine_ls_restrained_S_all 1.033
_refine_ls_R_factor_all 0.0514
_refine_ls_R_factor_gt 0.0441
_refine_ls_shift/su_max 0.000
_refine_ls_shift/su_mean 0.000
_refine_ls_structure_factor_coef Fsqd
_refine_ls_weighting_details 'w=1/[\s^2^(Fo^2^)+(0.0497P)^2^+0.8502P] where P=(Fo^2^+2Fc^2^)/3'
_refine_ls_weighting_scheme calc
_refine_ls_wR_factor_gt 0.1062
_refine_ls_wR_factor_ref 0.1105
_reflns_number_gt 3344
_reflns_number_total 3822
_reflns_threshold_expression 'I > 2\s(I)'
_cod_data_source_file cg5b00906_si_002.cif
_cod_data_source_block 5(lpc215s)
_cod_database_code 4516395
_shelxl_version_number 2014/6
_shelx_space_group_comment
;
The symmetry employed for this shelxl refinement is uniquely defined
by the following loop, which should always be used as a source of
symmetry information in preference to the above space-group names.
They are only intended as comments.
;
_shelx_estimated_absorpt_t_max 0.990
_shelx_estimated_absorpt_t_min 0.958
_olex2_refinement_description
;
1. Fixed Uiso
 At 1.2 times of:
  All C(H) groups, All C(H,H) groups
 At 1.5 times of:
  All C(H,H,H) groups
2. Shared sites
{C14A, C14B}
{C15A, C19B}
{C16A, C18B}
{C17A, C17B}
{C18A, C16B}
{C19A, C15B}
3. Restrained distances
 C15A-C20A \\sim C15B-C20B
 with sigma of 0.0025
4. Uiso/Uaniso restraints and constraints
Uanis(C14A) = Uanis(C14B)
Uanis(C15A) = Uanis(C19B)
Uanis(C16A) = Uanis(C18B)
Uanis(C17A) = Uanis(C17B)
Uanis(C18A) = Uanis(C16B)
Uanis(C19A) = Uanis(C15B)
5. Others
 Sof(C14B)=Sof(C15B)=Sof(C16B)=Sof(H16B)=Sof(C17B)=Sof(C18B)=Sof(H18B)=
 Sof(C19B)=Sof(H19B)=Sof(C20B)=Sof(H20D)=Sof(H20E)=Sof(H20F)=1-FVAR(1)
 Sof(C14A)=Sof(C15A)=Sof(C16A)=Sof(H16A)=Sof(C17A)=Sof(C18A)=Sof(H18A)=
 Sof(C19A)=Sof(H19A)=Sof(C20A)=Sof(H20A)=Sof(H20B)=Sof(H20C)=FVAR(1)
6.a Ternary CH refined with riding coordinates:
 C2(H2), C3(H3), C6(H6), C7(H7)
6.b Secondary CH2 refined with riding coordinates:
 C1(H1A,H1B)
6.c Aromatic/amide H refined with riding coordinates:
 C10(H10), C11(H11), C12(H12), C13(H13), C16A(H16A), C18A(H18A), C19A(H19A),
 C16B(H16B), C18B(H18B), C19B(H19B)
6.d Idealised Me refined as rotating group:
 C20A(H20A,H20B,H20C), C20B(H20D,H20E,H20F)
;
_olex2_submission_special_instructions 'No special instructions were received'

loop_
_space_group_symop_operation_xyz
'x, y, z'
'-x+1/2, y+1/2, -z+1/2'
'-x, -y, -z'
'x-1/2, -y-1/2, z-1/2'

loop_
_atom_site_label
_atom_site_type_symbol
_atom_site_fract_x
_atom_site_fract_y
_atom_site_fract_z
_atom_site_U_iso_or_equiv
_atom_site_adp_type
_atom_site_occupancy
_atom_site_site_symmetry_order
_atom_site_calc_flag
_atom_site_refinement_flags_posn
_atom_site_refinement_flags_occupancy
_atom_site_disorder_assembly
_atom_site_disorder_group
O1 O 0.71631(8) 0.31316(14) 0.21375(6) 0.0266(2) Uani 1 1 d . . . .
O2 O 0.47182(8) 0.00739(12) 0.34882(5) 0.0214(2) Uani 1 1 d . . . .
O3 O 0.70479(10) 0.67615(15) 0.57902(7) 0.0354(3) Uani 1 1 d . . . .
O4 O 0.56377(9) 0.81651(14) 0.52032(6) 0.0277(2) Uani 1 1 d . . . .
H4 H 0.5640(18) 0.877(3) 0.5638(14) 0.055(6) Uiso 1 1 d . . . .
N1 N 0.59733(9) 0.18591(14) 0.29405(6) 0.0181(2) Uani 1 1 d . . . .
C1 C 0.49726(12) -0.10037(19) 0.09859(8) 0.0244(3) Uani 1 1 d . . . .
H1A H 0.5432 -0.2070 0.0997 0.029 Uiso 1 1 calc R . . .
H1B H 0.4458 -0.1009 0.0540 0.029 Uiso 1 1 calc R . . .
C2 C 0.56673(11) 0.06879(18) 0.10545(8) 0.0208(3) Uani 1 1 d . . . .
H2 H 0.6147 0.0942 0.0630 0.025 Uiso 1 1 calc R . . .
C3 C 0.62766(11) 0.03471(18) 0.18261(7) 0.0192(3) Uani 1 1 d . . . .
H3 H 0.6949 -0.0382 0.1766 0.023 Uiso 1 1 calc R . . .
C4 C 0.65554(11) 0.19502(18) 0.22811(7) 0.0186(3) Uani 1 1 d . . . .
C5 C 0.52990(11) 0.04070(17) 0.29743(7) 0.0172(3) Uani 1 1 d . . . .
C6 C 0.54217(11) -0.06463(17) 0.22731(7) 0.0189(3) Uani 1 1 d . . . .
H6 H 0.5687 -0.1850 0.2397 0.023 Uiso 1 1 calc R . . .
C7 C 0.43808(12) -0.07084(18) 0.17236(8) 0.0207(3) Uani 1 1 d . . . .
H7 H 0.3806 -0.1586 0.1841 0.025 Uiso 1 1 calc R . . .
C8 C 0.39773(11) 0.11405(18) 0.15962(8) 0.0204(3) Uani 1 1 d . . . .
C9 C 0.47611(11) 0.19903(18) 0.11786(8) 0.0202(3) Uani 1 1 d . . . .
C10 C 0.46327(13) 0.3723(2) 0.09742(8) 0.0261(3) Uani 1 1 d . . . .
H10 H 0.5175 0.4306 0.0702 0.031 Uiso 1 1 calc R . . .
C11 C 0.36816(14) 0.4582(2) 0.11809(10) 0.0329(4) Uani 1 1 d . . . .
H11 H 0.3567 0.5764 0.1039 0.040 Uiso 1 1 calc R . . .
C12 C 0.29033(13) 0.3743(2) 0.15888(10) 0.0346(4) Uani 1 1 d . . . .
H12 H 0.2261 0.4355 0.1721 0.041 Uiso 1 1 calc R . . .
C13 C 0.30472(12) 0.2004(2) 0.18109(9) 0.0276(3) Uani 1 1 d . . . .
H13 H 0.2520 0.1435 0.2101 0.033 Uiso 1 1 calc R . . .
C14A C 0.60793(11) 0.31401(17) 0.35275(7) 0.0182(3) Uani 0.815(5) 1 d . P A 1
C15A C 0.67709(11) 0.27806(18) 0.41549(8) 0.0189(3) Uani 0.815(5) 1 d . P A 1
C16A C 0.68598(11) 0.40514(19) 0.47118(8) 0.0211(3) Uani 0.815(5) 1 d . P A 1
H16A H 0.7327 0.3853 0.5145 0.025 Uiso 0.815(5) 1 calc R P A 1
C17A C 0.62736(11) 0.56071(18) 0.46418(8) 0.0218(3) Uani 0.815(5) 1 d . P A 1
C18A C 0.55857(12) 0.59242(18) 0.40114(8) 0.0235(3) Uani 0.815(5) 1 d . P A 1
H18A H 0.5183 0.6984 0.3967 0.028 Uiso 0.815(5) 1 calc R P A 1
C19A C 0.54920(11) 0.46853(18) 0.34497(8) 0.0213(3) Uani 0.815(5) 1 d . P A 1
H19A H 0.5030 0.4892 0.3015 0.026 Uiso 0.815(5) 1 calc R P A 1
C20A C 0.73652(15) 0.1103(2) 0.42321(10) 0.0234(5) Uani 0.815(5) 1 d . P A 1
H20A H 0.7885 0.1153 0.4668 0.035 Uiso 0.815(5) 1 calc GR P A 1
H20B H 0.7769 0.0885 0.3781 0.035 Uiso 0.815(5) 1 calc GR P A 1
H20C H 0.6835 0.0161 0.4299 0.035 Uiso 0.815(5) 1 calc GR P A 1
C14B C 0.60793(11) 0.31401(17) 0.35275(7) 0.0182(3) Uani 0.185(5) 1 d . P A 2
C15B C 0.54920(11) 0.46853(18) 0.34497(8) 0.0213(3) Uani 0.185(5) 1 d . P A 2
C16B C 0.55857(12) 0.59242(18) 0.40114(8) 0.0235(3) Uani 0.185(5) 1 d . P A 2
H16B H 0.5183 0.6984 0.3967 0.028 Uiso 0.185(5) 1 calc R P A 2
C17B C 0.62736(11) 0.56071(18) 0.46418(8) 0.0218(3) Uani 0.185(5) 1 d . P A 2
C18B C 0.68598(11) 0.40514(19) 0.47118(8) 0.0211(3) Uani 0.185(5) 1 d . P A 2
H18B H 0.7327 0.3853 0.5145 0.025 Uiso 0.185(5) 1 calc R P A 2
C19B C 0.67709(11) 0.27806(18) 0.41549(8) 0.0189(3) Uani 0.185(5) 1 d . P A 2
H19B H 0.7165 0.1714 0.4201 0.023 Uiso 0.185(5) 1 calc R P A 2
C20B C 0.4692(6) 0.5021(10) 0.2824(3) 0.028(2) Uani 0.185(5) 1 d . P A 2
H20D H 0.4110 0.4137 0.2820 0.042 Uiso 0.185(5) 1 calc GR P A 2
H20E H 0.5067 0.4971 0.2352 0.042 Uiso 0.185(5) 1 calc GR P A 2
H20F H 0.4366 0.6178 0.2881 0.042 Uiso 0.185(5) 1 calc GR P A 2
C21 C 0.63754(12) 0.68870(18) 0.52733(8) 0.0239(3) Uani 1 1 d . . . .

loop_
_atom_site_aniso_label
_atom_site_aniso_U_11
_atom_site_aniso_U_22
_atom_site_aniso_U_33
_atom_site_aniso_U_23
_atom_site_aniso_U_13
_atom_site_aniso_U_12
O1 0.0253(5) 0.0347(6) 0.0197(5) -0.0006(4) 0.0018(4) -0.0095(4)
O2 0.0243(5) 0.0210(5) 0.0189(5) -0.0007(4) 0.0025(4) -0.0028(4)
O3 0.0353(6) 0.0338(6) 0.0365(7) -0.0153(5) -0.0058(5) -0.0006(5)
O4 0.0340(6) 0.0255(5) 0.0240(6) -0.0081(4) 0.0056(4) -0.0009(4)
N1 0.0193(5) 0.0197(6) 0.0154(5) -0.0016(4) 0.0007(4) -0.0011(4)
C1 0.0287(7) 0.0251(7) 0.0189(7) -0.0055(6) -0.0030(6) 0.0027(6)
C2 0.0220(7) 0.0266(7) 0.0139(6) -0.0025(5) -0.0006(5) 0.0033(5)
C3 0.0181(6) 0.0230(7) 0.0164(6) -0.0015(5) -0.0012(5) 0.0050(5)
C4 0.0149(6) 0.0251(7) 0.0156(6) 0.0005(5) -0.0019(5) 0.0018(5)
C5 0.0180(6) 0.0164(6) 0.0168(6) 0.0009(5) -0.0026(5) 0.0022(5)
C6 0.0223(7) 0.0176(6) 0.0164(6) -0.0017(5) -0.0019(5) 0.0021(5)
C7 0.0231(7) 0.0201(7) 0.0188(7) -0.0035(5) -0.0017(5) -0.0013(5)
C8 0.0195(6) 0.0235(7) 0.0176(6) -0.0026(5) -0.0055(5) 0.0005(5)
C9 0.0195(6) 0.0246(7) 0.0158(6) -0.0020(5) -0.0056(5) 0.0017(5)
C10 0.0290(8) 0.0260(7) 0.0226(7) 0.0028(6) -0.0058(6) -0.0006(6)
C11 0.0356(8) 0.0244(7) 0.0377(9) 0.0012(7) -0.0092(7) 0.0079(6)
C12 0.0257(8) 0.0353(9) 0.0422(10) -0.0044(7) -0.0036(7) 0.0136(6)
C13 0.0206(7) 0.0339(8) 0.0282(8) -0.0023(6) -0.0007(6) 0.0024(6)
C14A 0.0185(6) 0.0193(6) 0.0172(6) -0.0024(5) 0.0042(5) -0.0048(5)
C15A 0.0178(6) 0.0206(6) 0.0185(6) 0.0002(5) 0.0032(5) -0.0029(5)
C16A 0.0199(6) 0.0255(7) 0.0182(7) -0.0022(5) 0.0028(5) -0.0055(5)
C17A 0.0217(7) 0.0224(7) 0.0221(7) -0.0037(5) 0.0074(5) -0.0069(5)
C18A 0.0257(7) 0.0191(7) 0.0261(7) -0.0012(5) 0.0065(6) -0.0015(5)
C19A 0.0224(7) 0.0214(7) 0.0202(7) 0.0008(5) 0.0009(5) -0.0021(5)
C20A 0.0269(9) 0.0213(9) 0.0216(9) -0.0017(7) -0.0036(7) 0.0037(7)
C14B 0.0185(6) 0.0193(6) 0.0172(6) -0.0024(5) 0.0042(5) -0.0048(5)
C15B 0.0224(7) 0.0214(7) 0.0202(7) 0.0008(5) 0.0009(5) -0.0021(5)
C16B 0.0257(7) 0.0191(7) 0.0261(7) -0.0012(5) 0.0065(6) -0.0015(5)
C17B 0.0217(7) 0.0224(7) 0.0221(7) -0.0037(5) 0.0074(5) -0.0069(5)
C18B 0.0199(6) 0.0255(7) 0.0182(7) -0.0022(5) 0.0028(5) -0.0055(5)
C19B 0.0178(6) 0.0206(6) 0.0185(6) 0.0002(5) 0.0032(5) -0.0029(5)
C20B 0.032(4) 0.025(4) 0.027(4) -0.005(3) -0.003(3) 0.001(3)
C21 0.0238(7) 0.0226(7) 0.0258(7) -0.0062(6) 0.0062(6) -0.0078(5)

loop_
_atom_type_symbol
_atom_type_description
_atom_type_scat_dispersion_real
_atom_type_scat_dispersion_imag
_atom_type_scat_source
C C 0.0033 0.0016 'International Tables Vol C Tables 4.2.6.8 and 6.1.1.4'
H H 0.0000 0.0000 'International Tables Vol C Tables 4.2.6.8 and 6.1.1.4'
N N 0.0061 0.0033 'International Tables Vol C Tables 4.2.6.8 and 6.1.1.4'
O O 0.0106 0.0060 'International Tables Vol C Tables 4.2.6.8 and 6.1.1.4'

loop_
_geom_angle_atom_site_label_1
_geom_angle_atom_site_label_2
_geom_angle_atom_site_label_3
_geom_angle
C21 O4 H4 108.9(15)
C4 N1 C14A 123.22(11)
C4 N1 C14B 123.22(11)
C5 N1 C4 113.49(11)
C5 N1 C14A 123.28(11)
C5 N1 C14B 123.28(11)
H1A C1 H1B 110.2
C2 C1 H1A 112.8
C2 C1 H1B 112.8
C2 C1 C7 94.77(10)
C7 C1 H1A 112.8
C7 C1 H1B 112.8
C1 C2 H2 116.0
C1 C2 C3 99.36(11)
C3 C2 H2 116.0
C9 C2 C1 99.69(11)
C9 C2 H2 116.0
C9 C2 C3 107.36(11)
C2 C3 H3 110.7
C4 C3 C2 115.31(11)
C4 C3 H3 110.7
C4 C3 C6 105.21(11)
C6 C3 C2 103.93(11)
C6 C3 H3 110.7
O1 C4 N1 123.67(13)
O1 C4 C3 128.58(12)
N1 C4 C3 107.74(11)
O2 C5 N1 124.67(12)
O2 C5 C6 127.13(12)
N1 C5 C6 108.20(11)
C3 C6 H6 110.7
C3 C6 C7 103.42(11)
C5 C6 C3 105.29(11)
C5 C6 H6 110.7
C5 C6 C7 115.52(11)
C7 C6 H6 110.7
C1 C7 C6 98.42(11)
C1 C7 H7 116.0
C6 C7 H7 116.0
C8 C7 C1 99.71(11)
C8 C7 C6 108.16(11)
C8 C7 H7 116.0
C9 C8 C7 107.06(12)
C13 C8 C7 132.13(13)
C13 C8 C9 120.81(13)
C8 C9 C2 106.82(12)
C10 C9 C2 132.00(13)
C10 C9 C8 121.16(13)
C9 C10 H10 121.1
C9 C10 C11 117.86(15)
C11 C10 H10 121.1
C10 C11 H11 119.5
C12 C11 C10 121.07(15)
C12 C11 H11 119.5
C11 C12 H12 119.5
C11 C12 C13 121.01(14)
C13 C12 H12 119.5
C8 C13 C12 118.06(15)
C8 C13 H13 121.0
C12 C13 H13 121.0
C15A C14A N1 118.75(12)
C19A C14A N1 118.87(12)
C19A C14A C15A 122.38(12)
C14A C15A C20A 121.23(13)
C16A C15A C14A 117.34(13)
C16A C15A C20A 121.42(13)
C15A C16A H16A 119.5
C17A C16A C15A 120.91(13)
C17A C16A H16A 119.5
C16A C17A C18A 120.44(13)
C16A C17A C21 118.11(13)
C18A C17A C21 121.42(13)
C17A C18A H18A 120.2
C19A C18A C17A 119.58(13)
C19A C18A H18A 120.2
C14A C19A H19A 120.3
C18A C19A C14A 119.36(13)
C18A C19A H19A 120.3
C15A C20A H20A 109.5
C15A C20A H20B 109.5
C15A C20A H20C 109.5
H20A C20A H20B 109.5
H20A C20A H20C 109.5
H20B C20A H20C 109.5
C15B C14B N1 118.87(12)
C15B C14B C19B 122.38(12)
C19B C14B N1 118.75(12)
C14B C15B C20B 122.9(3)
C16B C15B C14B 119.36(13)
C16B C15B C20B 117.5(3)
C15B C16B H16B 120.2
C15B C16B C17B 119.58(13)
C17B C16B H16B 120.2
C16B C17B C21 121.42(13)
C18B C17B C16B 120.44(13)
C18B C17B C21 118.11(13)
C17B C18B H18B 119.5
C17B C18B C19B 120.91(13)
C19B C18B H18B 119.5
C14B C19B H19B 121.3
C18B C19B C14B 117.34(13)
C18B C19B H19B 121.3
C15B C20B H20D 109.5
C15B C20B H20E 109.5
C15B C20B H20F 109.5
H20D C20B H20E 109.5
H20D C20B H20F 109.5
H20E C20B H20F 109.5
O3 C21 O4 123.92(13)
O3 C21 C17A 123.63(14)
O3 C21 C17B 123.63(14)
O4 C21 C17A 112.45(13)
O4 C21 C17B 112.45(13)

loop_
_geom_bond_atom_site_label_1
_geom_bond_atom_site_label_2
_geom_bond_distance
O1 C4 1.2046(17)
O2 C5 1.2138(16)
O3 C21 1.2079(19)
O4 H4 0.91(2)
O4 C21 1.3301(18)
N1 C4 1.4074(17)
N1 C5 1.3860(17)
N1 C14A 1.4405(17)
N1 C14B 1.4405(17)
C1 H1A 0.9900
C1 H1B 0.9900
C1 C2 1.550(2)
C1 C7 1.551(2)
C2 H2 1.0000
C2 C3 1.5573(19)
C2 C9 1.5110(19)
C3 H3 1.0000
C3 C4 1.5050(19)
C3 C6 1.5431(19)
C5 C6 1.5069(18)
C6 H6 1.0000
C6 C7 1.5641(19)
C7 H7 1.0000
C7 C8 1.5148(19)
C8 C9 1.400(2)
C8 C13 1.380(2)
C9 C10 1.386(2)
C10 H10 0.9500
C10 C11 1.396(2)
C11 H11 0.9500
C11 C12 1.382(3)
C12 H12 0.9500
C12 C13 1.402(2)
C13 H13 0.9500
C14A C15A 1.3969(19)
C14A C19A 1.3874(19)
C15A C16A 1.3953(19)
C15A C20A 1.479(2)
C16A H16A 0.9500
C16A C17A 1.392(2)
C17A C18A 1.392(2)
C17A C21 1.4985(19)
C18A H18A 0.9500
C18A C19A 1.385(2)
C19A H19A 0.9500
C20A H20A 0.9800
C20A H20B 0.9800
C20A H20C 0.9800
C14B C15B 1.3874(19)
C14B C19B 1.3969(19)
C15B C16B 1.385(2)
C15B C20B 1.470(3)
C16B H16B 0.9500
C16B C17B 1.392(2)
C17B C18B 1.392(2)
C17B C21 1.4985(19)
C18B H18B 0.9500
C18B C19B 1.3953(19)
C19B H19B 0.9500
C20B H20D 0.9800
C20B H20E 0.9800
C20B H20F 0.9800

loop_
_geom_hbond_atom_site_label_D
_geom_hbond_atom_site_label_H
_geom_hbond_atom_site_label_A
_geom_hbond_distance_DH
_geom_hbond_distance_HA
_geom_hbond_distance_DA
_geom_hbond_angle_DHA
_geom_hbond_site_symmetry_A
O4 H4 O2 0.91(2) 1.87(2) 2.7577(14) 166(2) 3_666

loop_
_geom_torsion_atom_site_label_1
_geom_torsion_atom_site_label_2
_geom_torsion_atom_site_label_3
_geom_torsion_atom_site_label_4
_geom_torsion
O2 C5 C6 C3 -178.74(13)
O2 C5 C6 C7 67.86(18)
N1 C5 C6 C3 1.24(14)
N1 C5 C6 C7 -112.16(13)
N1 C14A C15A C16A 179.69(11)
N1 C14A C15A C20A -1.62(19)
N1 C14A C19A C18A 179.85(12)
N1 C14B C15B C16B 179.85(12)
N1 C14B C15B C20B 5.3(4)
N1 C14B C19B C18B 179.69(11)
C1 C2 C3 C4 -149.09(11)
C1 C2 C3 C6 -34.49(12)
C1 C2 C9 C8 34.44(13)
C1 C2 C9 C10 -147.30(15)
C1 C7 C8 C9 -32.83(13)
C1 C7 C8 C13 147.11(16)
C2 C1 C7 C6 -59.02(11)
C2 C1 C7 C8 51.16(12)
C2 C3 C4 O1 -63.71(19)
C2 C3 C4 N1 116.66(12)
C2 C3 C6 C5 -124.02(11)
C2 C3 C6 C7 -2.39(13)
C2 C9 C10 C11 -179.74(14)
C3 C2 C9 C8 -68.64(14)
C3 C2 C9 C10 109.62(17)
C3 C6 C7 C1 38.30(12)
C3 C6 C7 C8 -64.88(13)
C4 N1 C5 O2 -179.46(12)
C4 N1 C5 C6 0.57(15)
C4 N1 C14A C15A -98.97(15)
C4 N1 C14A C19A 81.00(16)
C4 N1 C14B C15B 81.00(16)
C4 N1 C14B C19B -98.97(15)
C4 C3 C6 C5 -2.42(13)
C4 C3 C6 C7 119.21(11)
C5 N1 C4 O1 178.16(13)
C5 N1 C4 C3 -2.19(15)
C5 N1 C14A C15A 80.21(16)
C5 N1 C14A C19A -99.82(15)
C5 N1 C14B C15B -99.82(15)
C5 N1 C14B C19B 80.21(16)
C5 C6 C7 C1 152.77(12)
C5 C6 C7 C8 49.60(15)
C6 C3 C4 O1 -177.57(13)
C6 C3 C4 N1 2.80(14)
C6 C7 C8 C9 69.44(14)
C6 C7 C8 C13 -110.62(17)
C7 C1 C2 C3 57.74(11)
C7 C1 C2 C9 -51.84(12)
C7 C8 C9 C2 -0.97(14)
C7 C8 C9 C10 -179.46(12)
C7 C8 C13 C12 -178.96(15)
C8 C9 C10 C11 -1.7(2)
C9 C2 C3 C4 -45.77(15)
C9 C2 C3 C6 68.83(13)
C9 C8 C13 C12 1.0(2)
C9 C10 C11 C12 1.2(2)
C10 C11 C12 C13 0.3(3)
C11 C12 C13 C8 -1.4(2)
C13 C8 C9 C2 179.08(13)
C13 C8 C9 C10 0.6(2)
C14A N1 C4 O1 -2.6(2)
C14A N1 C4 C3 177.07(11)
C14A N1 C5 O2 1.3(2)
C14A N1 C5 C6 -178.69(12)
C14A C15A C16A C17A 0.39(19)
C15A C14A C19A C18A -0.2(2)
C15A C16A C17A C18A -0.1(2)
C15A C16A C17A C21 177.80(12)
C16A C17A C18A C19A -0.4(2)
C16A C17A C21 O3 10.7(2)
C16A C17A C21 O4 -168.82(12)
C17A C18A C19A C14A 0.5(2)
C18A C17A C21 O3 -171.50(14)
C18A C17A C21 O4 9.01(18)
C19A C14A C15A C16A -0.28(19)
C19A C14A C15A C20A 178.41(14)
C20A C15A C16A C17A -178.29(13)
C14B N1 C4 O1 -2.6(2)
C14B N1 C4 C3 177.07(11)
C14B N1 C5 O2 1.3(2)
C14B N1 C5 C6 -178.69(12)
C14B C15B C16B C17B 0.5(2)
C15B C14B C19B C18B -0.28(19)
C15B C16B C17B C18B -0.4(2)
C15B C16B C17B C21 -178.20(13)
C16B C17B C18B C19B -0.1(2)
C16B C17B C21 O3 -171.50(14)
C16B C17B C21 O4 9.01(18)
C17B C18B C19B C14B 0.39(19)
C18B C17B C21 O3 10.7(2)
C18B C17B C21 O4 -168.82(12)
C19B C14B C15B C16B -0.2(2)
C19B C14B C15B C20B -174.8(4)
C20B C15B C16B C17B 175.4(4)
C21 C17A C18A C19A -178.20(13)
C21 C17B C18B C19B 177.80(12)
